data_2214285
loop_
_publ_author_name
'Hong-Guang Ge'
'Qiong Xu'
'Xiao-Hua Guo'
'Wu-Juan Sun'
'Cai-Bin Zhao'

_publ_section_title
;Diaqua(1,10-phenanthroline-5,6-dione-\k^2^<i>N</i>,<i>N</i>)(pyridine-2,6-dicarboxylato-\k^3^<i>O</i>,<i>N</i>,<i>O</i>')manganese(II)
 dihydrate
;
_journal_coeditor_code KJ2058
_journal_issue 7
_journal_name_full 'Acta Crystallographica Section E'
_journal_page_first m1798
_journal_page_last m1798
_journal_paper_doi 10.1107/S1600536807026001
_journal_volume 63
_journal_year 2007
_chemical_formula_iupac '[Mn (C7 H3 N O4) (C12 H6 N2 O2) (H2 O)2], 2H2 O'
_chemical_formula_moiety 'C19 H13 Mn N3 O8, 2(H2 O)'
_chemical_formula_sum 'C19 H17 Mn N3 O10'
_chemical_formula_weight 502.30
_chemical_name_systematic
;
Diaqua(1,10-phenanthroline-5,6-dione-\k^2^N,N^,^)(pyridine-2,6-dicarboxylato-
\k^3^O,N,O')manganese(II) dihydrate
;
_space_group_IT_number 15
_symmetry_cell_setting monoclinic
_symmetry_space_group_name_Hall '-C 2yc'
_symmetry_space_group_name_H-M 'C 1 2/c 1'
_atom_sites_solution_hydrogens geom
_atom_sites_solution_primary direct
_atom_sites_solution_secondary difmap
_audit_creation_method SHELXL-97
_cell_angle_alpha 90.00
_cell_angle_beta 109.8610(10)
_cell_angle_gamma 90.00
_cell_formula_units_Z 4
_cell_length_a 10.1751(11)
_cell_length_b 14.8325(11)
_cell_length_c 14.6121(13)
_cell_measurement_reflns_used 117
_cell_measurement_temperature 273(2)
_cell_measurement_theta_max 20
_cell_measurement_theta_min 5
_cell_volume 2074.1(3)
_computing_cell_refinement 'SAINT (Bruker, 2002)'
_computing_data_collection 'SMART (Bruker, 2002)'
_computing_data_reduction SAINT
_computing_molecular_graphics 'SHELXTL (Sheldrick, 1997b)'
_computing_publication_material SHELXTL
_computing_structure_refinement 'SHELXL97 (Sheldrick, 1997a)'
_computing_structure_solution 'SHELXS97 (Sheldrick, 1997a)'
_diffrn_ambient_temperature 273(2)
_diffrn_measured_fraction_theta_full 0.999
_diffrn_measured_fraction_theta_max 0.999
_diffrn_measurement_device_type 'Bruker SMART APEX CCD'
_diffrn_measurement_method '\f and \w'
_diffrn_radiation_monochromator graphite
_diffrn_radiation_source 'fine-focus sealed tube'
_diffrn_radiation_type MoK\a
_diffrn_radiation_wavelength 0.71073
_diffrn_reflns_av_R_equivalents 0.0184
_diffrn_reflns_av_sigmaI/netI 0.0192
_diffrn_reflns_limit_h_max 12
_diffrn_reflns_limit_h_min -8
_diffrn_reflns_limit_k_max 16
_diffrn_reflns_limit_k_min -17
_diffrn_reflns_limit_l_max 16
_diffrn_reflns_limit_l_min -17
_diffrn_reflns_number 5144
_diffrn_reflns_theta_full 25.05
_diffrn_reflns_theta_max 25.05
_diffrn_reflns_theta_min 2.53
_diffrn_standards_decay_% 0
_diffrn_standards_number 0
_exptl_absorpt_coefficient_mu 0.701
_exptl_absorpt_correction_T_max 0.9332
_exptl_absorpt_correction_T_min 0.8962
_exptl_absorpt_correction_type multi-scan
_exptl_absorpt_process_details '(SADABS; Sheldrick, 1996)'
_exptl_crystal_colour yellow
_exptl_crystal_density_diffrn 1.609
_exptl_crystal_density_method 'not measured'
_exptl_crystal_description block
_exptl_crystal_F_000 1028
_exptl_crystal_size_max 0.16
_exptl_crystal_size_mid 0.12
_exptl_crystal_size_min 0.10
_refine_diff_density_max 0.357
_refine_diff_density_min -0.201
_refine_ls_extinction_method none
_refine_ls_goodness_of_fit_ref 1.044
_refine_ls_hydrogen_treatment mixed
_refine_ls_matrix_type full
_refine_ls_number_parameters 167
_refine_ls_number_reflns 1843
_refine_ls_number_restraints 0
_refine_ls_restrained_S_all 1.044
_refine_ls_R_factor_all 0.0329
_refine_ls_R_factor_gt 0.0289
_refine_ls_shift/su_max 0.000
_refine_ls_shift/su_mean 0.000
_refine_ls_structure_factor_coef Fsqd
_refine_ls_weighting_details 'calc w=1/[\s^2^(Fo^2^)+(0.0457P)^2^+1.3664P] where P=(Fo^2^+2Fc^2^)/3'
_refine_ls_weighting_scheme calc
_refine_ls_wR_factor_gt 0.0788
_refine_ls_wR_factor_ref 0.0824
_reflns_number_gt 1637
_reflns_number_total 1843
_reflns_threshold_expression I>2\s(I)
_cod_data_source_file kj2058.cif
_cod_data_source_block I
_cod_original_sg_symbol_H-M 'C 2/c'
_cod_database_code 2214285
_cod_database_fobs_code 2214285

loop_
_symmetry_equiv_pos_as_xyz
'x, y, z'
'-x, y, -z+1/2'
'x+1/2, y+1/2, z'
'-x+1/2, y+1/2, -z+1/2'
'-x, -y, -z'
'x, -y, z-1/2'
'-x+1/2, -y+1/2, -z'
'x+1/2, -y+1/2, z-1/2'

loop_
_atom_site_type_symbol
_atom_site_label
_atom_site_fract_x
_atom_site_fract_y
_atom_site_fract_z
_atom_site_U_iso_or_equiv
_atom_site_adp_type
_atom_site_calc_flag
_atom_site_refinement_flags
_atom_site_occupancy
Mn Mn1 1.0000 0.79318(2) 0.7500 0.03159(16) Uani d S 1
N N1 1.0000 0.94747(14) 0.7500 0.0297(5) Uani d S 1
N N2 0.87516(16) 0.66130(10) 0.67750(11) 0.0321(4) Uani d . 1
O O1 0.78287(14) 0.84912(9) 0.66535(11) 0.0420(4) Uani d . 1
O O2 0.64025(13) 0.96698(9) 0.62159(10) 0.0399(3) Uani d . 1
O O3 0.87158(15) 0.34079(9) 0.68074(11) 0.0442(4) Uani d . 1
O O4 1.07694(18) 0.78734(11) 0.62489(12) 0.0422(4) Uani d . 1
O O5 0.44735(19) 0.86864(11) 0.47295(14) 0.0526(4) Uani d . 1
C C1 0.75793(19) 0.93165(12) 0.65935(13) 0.0312(4) Uani d . 1
C C2 0.88249(18) 0.99259(12) 0.70524(13) 0.0312(4) Uani d . 1
C C3 0.8784(2) 1.08543(13) 0.70317(17) 0.0454(5) Uani d . 1
H H3 0.7956 1.1158 0.6709 0.054 Uiso calc R 1
C C4 1.0000 1.1326(2) 0.7500 0.0560(9) Uani d S 1
H H4C 1.0000 1.1953 0.7500 0.067 Uiso calc SR 1
C C5 0.7540(2) 0.66263(13) 0.60287(14) 0.0382(5) Uani d . 1
H H5 0.7134 0.7183 0.5808 0.046 Uiso calc R 1
C C6 0.6858(2) 0.58587(13) 0.55676(15) 0.0408(5) Uani d . 1
H H6 0.6028 0.5901 0.5043 0.049 Uiso calc R 1
C C7 0.7432(2) 0.50313(13) 0.59014(14) 0.0373(5) Uani d . 1
H H7 0.6997 0.4503 0.5607 0.045 Uiso calc R 1
C C8 0.86766(19) 0.49984(12) 0.66870(14) 0.0302(4) Uani d . 1
C C9 0.93241(18) 0.58054(11) 0.70935(13) 0.0284(4) Uani d . 1
C C10 0.92846(18) 0.41197(12) 0.70854(13) 0.0317(4) Uani d . 1
H H4A 1.156(3) 0.8007(18) 0.6365(19) 0.060(9) Uiso d . 1
H H5A 0.507(3) 0.8825(19) 0.523(2) 0.070(9) Uiso d . 1
H H4B 1.064(3) 0.738(2) 0.594(2) 0.078(9) Uiso d . 1
H H5B 0.419(3) 0.917(2) 0.438(2) 0.101(12) Uiso d . 1

loop_
_atom_site_aniso_label
_atom_site_aniso_U_11
_atom_site_aniso_U_22
_atom_site_aniso_U_33
_atom_site_aniso_U_12
_atom_site_aniso_U_13
_atom_site_aniso_U_23
Mn1 0.0289(2) 0.0216(2) 0.0395(3) 0.000 0.00533(18) 0.000
N1 0.0268(11) 0.0244(11) 0.0341(11) 0.000 0.0055(9) 0.000
N2 0.0303(8) 0.0246(8) 0.0368(8) 0.0005(6) 0.0055(7) 0.0019(6)
O1 0.0332(7) 0.0264(7) 0.0570(9) 0.0003(6) 0.0031(7) -0.0033(6)
O2 0.0281(7) 0.0334(7) 0.0477(8) 0.0049(6) -0.0008(6) -0.0034(6)
O3 0.0393(8) 0.0243(7) 0.0606(9) -0.0055(6) 0.0061(7) -0.0048(6)
O4 0.0392(9) 0.0368(9) 0.0489(9) -0.0059(7) 0.0129(7) -0.0064(7)
O5 0.0578(11) 0.0388(9) 0.0477(10) -0.0026(8) 0.0003(9) -0.0084(7)
C1 0.0293(10) 0.0277(9) 0.0337(9) 0.0020(8) 0.0071(8) -0.0020(7)
C2 0.0269(10) 0.0275(9) 0.0352(10) 0.0019(8) 0.0054(8) -0.0011(7)
C3 0.0341(11) 0.0273(10) 0.0620(14) 0.0055(8) -0.0005(10) 0.0010(9)
C4 0.0481(19) 0.0206(14) 0.083(2) 0.000 0.0011(17) 0.000
C5 0.0348(10) 0.0291(10) 0.0422(11) 0.0035(8) 0.0022(9) 0.0025(8)
C6 0.0347(11) 0.0361(11) 0.0416(11) -0.0003(9) -0.0003(9) 0.0006(8)
C7 0.0352(11) 0.0288(10) 0.0423(11) -0.0052(8) 0.0062(9) -0.0040(8)
C8 0.0280(9) 0.0248(9) 0.0377(10) -0.0015(7) 0.0111(8) -0.0015(7)
C9 0.0280(9) 0.0238(9) 0.0339(9) 0.0006(7) 0.0113(8) 0.0009(7)
C10 0.0303(10) 0.0245(9) 0.0405(10) -0.0010(8) 0.0121(9) -0.0010(7)

loop_
_atom_type_symbol
_atom_type_description
_atom_type_scat_dispersion_real
_atom_type_scat_dispersion_imag
_atom_type_scat_source
C C 0.0033 0.0016 'International Tables Vol C Tables 4.2.6.8 and 6.1.1.4'
H H 0.0000 0.0000 'International Tables Vol C Tables 4.2.6.8 and 6.1.1.4'
N N 0.0061 0.0033 'International Tables Vol C Tables 4.2.6.8 and 6.1.1.4'
O O 0.0106 0.0060 'International Tables Vol C Tables 4.2.6.8 and 6.1.1.4'
Mn Mn 0.3368 0.7283 'International Tables Vol C Tables 4.2.6.8 and 6.1.1.4'

loop_
_geom_angle_atom_site_label_1
_geom_angle_atom_site_label_2
_geom_angle_atom_site_label_3
_geom_angle_site_symmetry_1
_geom_angle_site_symmetry_3
_geom_angle
_geom_angle_publ_flag
O4 Mn1 O4 2_756 . 175.53(8) no
O4 Mn1 N1 2_756 . 92.23(4) no
O4 Mn1 N1 . . 92.23(4) no
O4 Mn1 O1 2_756 2_756 96.58(6) no
O4 Mn1 O1 . 2_756 85.04(6) no
N1 Mn1 O1 . 2_756 68.75(3) no
O4 Mn1 O1 2_756 . 85.04(6) no
O4 Mn1 O1 . . 96.58(6) no
N1 Mn1 O1 . . 68.75(3) no
O1 Mn1 O1 2_756 . 137.51(7) no
O4 Mn1 N2 2_756 . 92.88(6) no
O4 Mn1 N2 . . 83.43(6) no
N1 Mn1 N2 . . 145.40(4) no
O1 Mn1 N2 2_756 . 144.15(5) no
O1 Mn1 N2 . . 77.64(5) no
O4 Mn1 N2 2_756 2_756 83.43(6) no
O4 Mn1 N2 . 2_756 92.88(5) no
N1 Mn1 N2 . 2_756 145.40(4) no
O1 Mn1 N2 2_756 2_756 77.64(5) no
O1 Mn1 N2 . 2_756 144.15(5) no
N2 Mn1 N2 . 2_756 69.20(7) no
C2 N1 C2 2_756 . 119.7(2) no
C2 N1 Mn1 2_756 . 120.16(11) no
C2 N1 Mn1 . . 120.16(11) no
C5 N2 C9 . . 117.74(16) no
C5 N2 Mn1 . . 123.73(12) no
C9 N2 Mn1 . . 118.43(12) no
C1 O1 Mn1 . . 121.98(12) no
Mn1 O4 H4A . . 116(2) no
Mn1 O4 H4B . . 116(2) no
H4A O4 H4B . . 107(3) no
H5A O5 H5B . . 109(3) no
O1 C1 O2 . . 125.72(17) no
O1 C1 C2 . . 115.77(16) no
O2 C1 C2 . . 118.48(16) no
N1 C2 C3 . . 121.89(18) no
N1 C2 C1 . . 113.20(15) no
C3 C2 C1 . . 124.90(17) no
C2 C3 C4 . . 118.7(2) no
C2 C3 H3 . . 120.7 no
C4 C3 H3 . . 120.7 no
C3 C4 C3 2_756 . 119.2(3) no
C3 C4 H4C 2_756 . 120.4 no
C3 C4 H4C . . 120.4 no
N2 C5 C6 . . 123.68(17) no
N2 C5 H5 . . 118.2 no
C6 C5 H5 . . 118.2 no
C7 C6 C5 . . 118.63(18) no
C7 C6 H6 . . 120.7 no
C5 C6 H6 . . 120.7 no
C6 C7 C8 . . 118.81(17) no
C6 C7 H7 . . 120.6 no
C8 C7 H7 . . 120.6 no
C7 C8 C9 . . 119.08(17) no
C7 C8 C10 . . 119.91(16) no
C9 C8 C10 . . 121.00(17) no
N2 C9 C8 . . 121.99(16) no
N2 C9 C9 . 2_756 116.93(10) no
C8 C9 C9 . 2_756 121.08(11) no
O3 C10 C8 . . 123.47(17) no
O3 C10 C10 . 2_756 118.71(11) no
C8 C10 C10 . 2_756 117.80(10) no

loop_
_geom_bond_atom_site_label_1
_geom_bond_atom_site_label_2
_geom_bond_site_symmetry_2
_geom_bond_distance
_geom_bond_publ_flag
Mn1 O4 2_756 2.2214(16) no
Mn1 O4 . 2.2214(16) no
Mn1 N1 . 2.289(2) no
Mn1 O1 2_756 2.2897(14) no
Mn1 O1 . 2.2897(14) no
Mn1 N2 . 2.3765(15) no
Mn1 N2 2_756 2.3765(15) no
N1 C2 2_756 1.332(2) no
N1 C2 . 1.332(2) no
N2 C5 . 1.340(2) no
N2 C9 . 1.344(2) no
O1 C1 . 1.247(2) no
O2 C1 . 1.251(2) no
O3 C10 . 1.206(2) no
O4 H4A . 0.79(3) no
O4 H4B . 0.84(3) no
O5 H5A . 0.81(3) no
O5 H5B . 0.87(3) no
C1 C2 . 1.515(2) no
C2 C3 . 1.378(3) no
C3 C4 . 1.384(3) no
C3 H3 . 0.9300 no
C4 C3 2_756 1.384(3) no
C4 H4C . 0.9300 no
C5 C6 . 1.383(3) no
C5 H5 . 0.9300 no
C6 C7 . 1.376(3) no
C6 H6 . 0.9300 no
C7 C8 . 1.391(3) no
C7 H7 . 0.9300 no
C8 C9 . 1.398(2) no
C8 C10 . 1.475(2) no
C9 C9 2_756 1.481(3) no
C10 C10 2_756 1.546(4) no

loop_
_geom_hbond_atom_site_label_D
_geom_hbond_atom_site_label_H
_geom_hbond_atom_site_label_A
_geom_hbond_site_symmetry_A
_geom_hbond_distance_DH
_geom_hbond_distance_HA
_geom_hbond_distance_DA
_geom_hbond_angle_DHA
O4 H4A O3 3 0.79(3) 2.15(3) 2.936(2) 175(3)
O4 H4B O5 7_666 0.84(3) 1.85(3) 2.687(2) 175(3)
O5 H5B O2 5_676 0.87(3) 1.93(3) 2.795(2) 171(3)
O5 H5A O2 . 0.81(3) 2.03(3) 2.793(2) 156(3)
